data_4340710
loop_
_publ_author_name
'Lin, Kun'
'Rong, Yangchun'
'Wu, Hui'
'Huang, Qingzhen'
'You, Li'
'Ren, Yang'
'Fan, Longlong'
'Chen, Jun'
'Xing, Xianran'

_publ_section_title
;
 Ordered Structure and Thermal Expansion in Tungsten Bronze
 Pb2K0.5Li0.5Nb5O15.
;
_journal_issue 17
_journal_name_full 'Inorganic chemistry'
_journal_page_first 9174
_journal_page_last 9180
_journal_paper_doi 10.1021/ic501189n
_journal_volume 53
_journal_year 2014
_chemical_formula_iupac 'Pb2 K0.5 Li0.5 Nb5 O15'
_chemical_formula_sum 'K0.5 Li0.5 Nb5 O15 Pb2'
_chemical_formula_weight 1145
_space_group_IT_number 127
_symmetry_cell_setting tetragonal
_symmetry_Int_Tables_number 127
_symmetry_space_group_name_Hall '-P 4 2ab'
_symmetry_space_group_name_H-M 'P 4/m b m'
_audit_update_record
;
2014-03-17 # Formatted by publCIF
;
_cell_angle_alpha 90
_cell_angle_beta 90
_cell_angle_gamma 90
_cell_formula_units_Z 2
_cell_length_a 12.56672(1)
_cell_length_b 12.56672(1)
_cell_length_c 3.924914(4)
_cell_measurement_reflns_used 249
_cell_measurement_temperature 823
_cell_measurement_theta_min 2.5
_cell_volume 619.8320(9)
_diffrn_ambient_temperature 823
_diffrn_measurement_device_type PANalytical
_diffrn_measurement_method 'theta 2theta'
_diffrn_radiation_monochromator C
_diffrn_radiation_source 'X ray'
_diffrn_radiation_type 'Cu K\a'
_diffrn_radiation_wavelength 1.5406
_diffrn_reflns_theta_max 55
_exptl_crystal_colour white
_exptl_crystal_description powder
_pd_meas_scan_method step
_pd_phase_name PLN-600
_pd_proc_2theta_range_inc 0.01313
_pd_proc_2theta_range_max 110
_pd_proc_2theta_range_min 5
_pd_proc_ls_prof_R_factor 2.66
_pd_proc_ls_prof_wR_expected 2.01
_pd_proc_ls_prof_wR_factor 3.83
_refine_ls_goodness_of_fit_all 3.63
_refine_ls_number_parameters 36
_refine_ls_number_restraints 0
_refine_ls_R_factor_all 13.3
_refine_ls_R_I_factor 7.79
_refine_ls_wR_factor_all 3.83
_reflns_number_total 249
_cod_data_source_file ic501189n_si_003.cif
_cod_data_source_block VESTA_phase_1
_cod_depositor_comments 'Adding full bibliography for 4340710--4340711.cif.'
_cod_original_cell_volume 619.832
_cod_original_formula_sum K0.5Li0.5Nb5O15Pb2
_cod_database_code 4340710
_pd_proc_ls_prof_cr_factor 22.0
_pd_proc_ls_prof_cwr_factor 15.5
_pd_proc_ls_prof_cwr_expected 8.15
_pd_proc_ls_prof_chi2 3.63
_pd_proc_ls_prof_echi2 3.63

loop_
_symmetry_equiv_pos_as_xyz
'x, y, z'
'-x, -y, -z'
'-x, -y, z'
'x, y, -z'
'-y, x, z'
'y, -x, -z'
'y, -x, z'
'-y, x, -z'
'-x+1/2, y+1/2, -z'
'x+1/2, -y+1/2, z'
'x+1/2, -y+1/2, -z'
'-x+1/2, y+1/2, z'
'y+1/2, x+1/2, -z'
'-y+1/2, -x+1/2, z'
'-y+1/2, -x+1/2, -z'
'y+1/2, x+1/2, z'

loop_
_atom_site_label
_atom_site_occupancy
_atom_site_fract_x
_atom_site_fract_y
_atom_site_fract_z
_atom_site_adp_type
_atom_site_U_iso_or_equiv
_atom_site_type_symbol
Pb1 0.37384 0.64854(2) 0.19156(2) 0.500000 Uiso 0.051700 Pb
K1 0.2500 0.7053(2) 0.2053(2) 0.500000 Uiso 0.051700 K
Pb2 0.50461 0.000000 0.000000 0.500000 Uiso 0.027800 Pb
Nb1 1.0 0.000000 0.500000 0.000000 Uiso 0.011650 Nb
Nb2 1.0 0.210960(16) 0.075030(17) 0.000000 Uiso 0.010250 Nb
O1 1.0 0.000000 0.500000 0.500000 Uiso 0.056400 O
O2 1.0 0.21158(7) 0.71159(7) 0.000000 Uiso 0.012700 O
O3 1.0 0.06380(13) 0.14533(9) 0.000000 Uiso 0.046200 O
O4 1.0 0.00183(6) 0.34648(12) 0.000000 Uiso 0.046200 O
O5 1.0 0.20676(9) 0.07993(11) 0.500000 Uiso 0.046200 O

loop_
_geom_angle_atom_site_label_1
_geom_angle_atom_site_label_2
_geom_angle_atom_site_label_3
_geom_angle
O1 O2 O3 180

loop_
_geom_bond_atom_site_label_1
_geom_bond_atom_site_label_2
_geom_bond_distance
Nb2 O3 2.0495
